data_7710021
loop_
_publ_author_name
'Jiajaroen, Suwadee'
'Dungkeaw, Winya'
'Kielar, Filip'
'Sukwattanasinitt, Mongkol'
'Sahasithiwat, Somboon'
'Zenno, Hikaru'
'Hayami, Shinya'
'Azam, Mohammad'
'Al-Resayes, Saud I'
'Chainok, Kittipong'

_publ_section_title
;
 Four series of lanthanide coordination polymers based on the
 tetrabromobenzene-1,4-dicarboxylate ligand: structural diversity and
 multifunctional properties
;
_journal_name_full 'Dalton Transactions'
_journal_paper_doi 10.1039/D2DT00007E
_journal_year 2022
_chemical_formula_moiety 'C26.7 H15.4 Br12 Gd2 O17'
_chemical_formula_sum 'C26.7 H15.4 Br12 Gd2 O17'
_chemical_formula_weight 1881.49
_space_group_crystal_system monoclinic
_space_group_IT_number 14
_space_group_name_Hall '-P 2yn'
_space_group_name_H-M_alt 'P 1 21/n 1'
_atom_sites_solution_hydrogens mixed
_atom_sites_solution_primary dual
_audit_creation_date 2019-05-27
_audit_creation_method
;
Olex2 1.2
(compiled 2018.05.29 svn.r3508 for OlexSys, GUI svn.r5506)
;
_audit_update_record
;
2019-07-12 deposited with the CCDC.	2022-04-13 downloaded from the CCDC.
;
_cell_angle_alpha 90
_cell_angle_beta 97.686(15)
_cell_angle_gamma 90
_cell_formula_units_Z 4
_cell_length_a 11.587(5)
_cell_length_b 18.133(7)
_cell_length_c 21.632(9)
_cell_measurement_reflns_used 9627
_cell_measurement_temperature 296
_cell_measurement_theta_max 28.025
_cell_measurement_theta_min 2.941
_cell_volume 4504(3)
_computing_cell_refinement 'SAINT V8.38A (?, 2016)'
_computing_data_reduction 'SAINT V8.38A (?, 2016)'
_computing_molecular_graphics 'Olex2 (Dolomanov et al., 2009)'
_computing_publication_material 'Olex2 (Dolomanov et al., 2009)'
_computing_structure_refinement 'ShelXL (Sheldrick, 2015)'
_computing_structure_solution 'ShelXT (Sheldrick, 2015)'
_diffrn_ambient_temperature 296
_diffrn_detector 'Bruker PHOTON 100 area detector'
_diffrn_detector_area_resol_mean 10.5
_diffrn_detector_type 'PHOTON area detector'
_diffrn_measured_fraction_theta_full 0.998
_diffrn_measured_fraction_theta_max 0.999
_diffrn_measurement_device 'four-circle KAPPA diffractometer'
_diffrn_measurement_device_type 'Bruker D8 QUEST CMOS'
_diffrn_measurement_method '\f and \w scans'
_diffrn_radiation_collimation '0.5 mm'
_diffrn_radiation_monochromator 'graphiteDouble Bounce Multilayer Mirror'
_diffrn_radiation_probe x-ray
_diffrn_radiation_type MoK\a
_diffrn_radiation_wavelength 0.71073
_diffrn_reflns_av_R_equivalents 0.0780
_diffrn_reflns_av_unetI/netI 0.0481
_diffrn_reflns_Laue_measured_fraction_full 0.998
_diffrn_reflns_Laue_measured_fraction_max 0.999
_diffrn_reflns_limit_h_max 14
_diffrn_reflns_limit_h_min -14
_diffrn_reflns_limit_k_max 22
_diffrn_reflns_limit_k_min -22
_diffrn_reflns_limit_l_max 23
_diffrn_reflns_limit_l_min -26
_diffrn_reflns_number 64054
_diffrn_reflns_point_group_measured_fraction_full 0.998
_diffrn_reflns_point_group_measured_fraction_max 0.999
_diffrn_reflns_theta_full 25.242
_diffrn_reflns_theta_max 25.999
_diffrn_reflns_theta_min 2.863
_diffrn_source 'microfocus sealed x-ray tube'
_diffrn_source_type 'Incoatec I\mus'
_diffrn_standards_number 0
_exptl_absorpt_coefficient_mu 13.629
_exptl_absorpt_correction_T_max 0.7457
_exptl_absorpt_correction_T_min 0.6534
_exptl_absorpt_correction_type multi-scan
_exptl_absorpt_process_details
'SADABS-2016/2 (Bruker,2016/2) was used for absorption correction. wR2(int) was 0.1220 before and 0.0701 after correction. The Ratio of minimum to maximum transmission is 0.8762. The \l/2 correction factor is Not present.'
_exptl_crystal_colour colourless
_exptl_crystal_colour_primary colourless
_exptl_crystal_density_diffrn 2.775
_exptl_crystal_description plate
_exptl_crystal_F_000 3438
_exptl_crystal_size_max 0.2
_exptl_crystal_size_mid 0.18
_exptl_crystal_size_min 0.1
_refine_diff_density_max 1.286
_refine_diff_density_min -0.820
_refine_diff_density_rms 0.155
_refine_ls_extinction_coef 0.00025(2)
_refine_ls_extinction_expression Fc^*^=kFc[1+0.001xFc^2^\l^3^/sin(2\q)]^-1/4^
_refine_ls_extinction_method 'SHELXL-2018/3 (Sheldrick 2018)'
_refine_ls_goodness_of_fit_ref 1.012
_refine_ls_hydrogen_treatment mixed
_refine_ls_matrix_type full
_refine_ls_number_parameters 581
_refine_ls_number_reflns 8850
_refine_ls_number_restraints 91
_refine_ls_restrained_S_all 1.011
_refine_ls_R_factor_all 0.0588
_refine_ls_R_factor_gt 0.0326
_refine_ls_shift/su_max 0.001
_refine_ls_shift/su_mean 0.000
_refine_ls_structure_factor_coef Fsqd
_refine_ls_weighting_details 'w=1/[\s^2^(Fo^2^)+(0.0202P)^2^+15.1813P] where P=(Fo^2^+2Fc^2^)/3'
_refine_ls_weighting_scheme calc
_refine_ls_wR_factor_gt 0.0619
_refine_ls_wR_factor_ref 0.0687
_reflns_Friedel_coverage 0.000
_reflns_number_gt 6542
_reflns_number_total 8850
_reflns_threshold_expression 'I > 2\s(I)'
_cod_data_source_file d2dt00007e2.cif
_cod_data_source_block 13gd
_cod_original_formula_sum 'C26.70 H15.40 Br12 Gd2 O17'
_cod_database_code 7710021
_shelx_shelxl_version_number 2018/3
_shelx_space_group_comment
;
The symmetry employed for this shelxl refinement is uniquely defined
by the following loop, which should always be used as a source of
symmetry information in preference to the above space-group names.
They are only intended as comments.
;
_shelx_estimated_absorpt_t_max 0.343
_shelx_estimated_absorpt_t_min 0.171
_olex2_refinement_description
;
1. Fixed Uiso
 At 1.5 times of:
  All C(H,H,H) groups, All O(H) groups, All O(H,H) groups
2. Restrained distances
 O14-H14
 0.85 with sigma of 0.01
 O17-H17
 0.85 with sigma of 0.01
 O13A-H13A
 0.85 with sigma of 0.01
 O13-H13
 0.85 with sigma of 0.01
 O15-H15A = O15-H15B
 0.85 with sigma of 0.02
 O16-H16A = O16-H16B
 0.85 with sigma of 0.02
 C26-H14
 1.915338 with sigma of 0.02
 Gd2-H14
 2.96379 with sigma of 0.02
 C27-H17
 1.91147 with sigma of 0.02
 Gd2-H17
 3.083201 with sigma of 0.02
 C25A-H13A
 2.001639 with sigma of 0.02
 Gd2-H13A
 2.970671 with sigma of 0.02
 C25-H13
 2.006304 with sigma of 0.02
 Gd2-H13
 2.996201 with sigma of 0.02
 H15A-H15B
 1.34 with sigma of 0.04
 H16A-H16B
 1.34 with sigma of 0.04
 Gd2-O15 \\sim Gd2-O18
 with sigma of 0.01
 Gd2-O14 \\sim Gd2-O17
 with sigma of 0.01
 O14-C26 \\sim O17-C27
 with sigma of 0.01
 Gd2-O13 \\sim Gd2-O13A
 with sigma of 0.02
 O13-C25 \\sim O13A-C25A
 with sigma of 0.02
 Gd2-C25 \\sim Gd2-C25A
 with sigma of 0.04
 Gd2-H15A \\sim Gd2-H15B
 with sigma of 0.02
 Gd2-H16A \\sim Gd2-H16B
 with sigma of 0.02
3. Uiso/Uaniso restraints and constraints
Uanis(O17) \\sim Ueq, Uanis(C27) \\sim Ueq: with sigma of 0.01 and sigma for
terminal atoms of 0.02
Uanis(O18) \\sim Ueq: with sigma of 0.01 and sigma for terminal atoms of 0.02
Uanis(O13) \\sim Ueq, Uanis(C25) \\sim Ueq: with sigma of 0.01 and sigma for
terminal atoms of 0.02
Uanis(O13A) \\sim Ueq, Uanis(C25A) \\sim Ueq: with sigma of 0.01 and sigma for
terminal atoms of 0.02
4. Rigid body (RIGU) restrains
 Gd2, O17, C27
 with sigma for 1-2 distances of 0.001 and sigma for 1-3 distances of 0.001
 Gd2, O18
 with sigma for 1-2 distances of 0.001 and sigma for 1-3 distances of 0.001
 Gd2, O13, C25
 with sigma for 1-2 distances of 0.001 and sigma for 1-3 distances of 0.001
 Gd2, O13A, C25A
 with sigma for 1-2 distances of 0.001 and sigma for 1-3 distances of 0.001
5. Others
 Sof(O13A)=Sof(H13A)=Sof(C25A)=Sof(H25D)=Sof(H25E)=Sof(H25F)=1-FVAR(1)
 Sof(O13)=Sof(H13)=Sof(C25)=Sof(H25A)=Sof(H25B)=Sof(H25C)=FVAR(1)
 Fixed Sof: O17(0.7) H17(0.7) O18(0.3) H18A(0.3) H18B(0.3) C27(0.7) H27A(0.7)
 H27B(0.7) H27C(0.7)
6.a Rotating group:
 O18(H18A,H18B)
6.b Idealised Me refined as rotating group:
 C25(H25A,H25B,H25C), C25A(H25D,H25E,H25F), C26(H26A,H26B,H26C), C27(H27A,H27B,
 H27C)
;
_olex2_submission_special_instructions 'No special instructions were received'

loop_
_space_group_symop_operation_xyz
'x, y, z'
'-x+1/2, y+1/2, -z+1/2'
'-x, -y, -z'
'x-1/2, -y-1/2, z-1/2'

loop_
_atom_site_label
_atom_site_type_symbol
_atom_site_fract_x
_atom_site_fract_y
_atom_site_fract_z
_atom_site_U_iso_or_equiv
_atom_site_adp_type
_atom_site_occupancy
_atom_site_site_symmetry_order
_atom_site_calc_flag
_atom_site_refinement_flags_posn
_atom_site_refinement_flags_adp
_atom_site_refinement_flags_occupancy
_atom_site_disorder_assembly
_atom_site_disorder_group
Gd1 Gd 0.43781(2) 0.74826(2) 0.63079(2) 0.01574(7) Uani 1 1 d . . . . .
Gd2 Gd 0.49714(2) 0.24984(2) 0.87147(2) 0.01812(8) Uani 1 1 d D U . . .
Br1 Br 0.31398(7) 0.67352(3) 0.85054(3) 0.0451(2) Uani 1 1 d . . . . .
Br2 Br 0.31255(7) 0.51632(4) 0.93037(3) 0.0460(2) Uani 1 1 d . . . . .
Br3 Br 0.21435(7) 0.35679(4) 0.70552(3) 0.0482(2) Uani 1 1 d . . . . .
Br4 Br 0.21013(7) 0.51641(4) 0.62513(3) 0.04429(19) Uani 1 1 d . . . . .
Br5 Br 0.60383(7) 0.95022(4) 0.81302(3) 0.03847(17) Uani 1 1 d . . . . .
Br6 Br 0.64960(8) 0.94700(4) 0.96838(3) 0.0506(2) Uani 1 1 d . . . . .
Br7 Br 0.70379(8) 0.63678(4) 0.96362(3) 0.0547(2) Uani 1 1 d . . . . .
Br8 Br 0.67029(9) 0.64152(4) 0.80676(4) 0.0628(3) Uani 1 1 d . . . . .
Br9 Br 0.54800(8) 0.67042(4) 0.45827(4) 0.0563(2) Uani 1 1 d . . . . .
Br10 Br 0.43766(8) 0.54515(4) 0.35243(4) 0.0595(2) Uani 1 1 d . . . . .
Br11 Br 0.51349(7) 0.86383(4) 0.40155(3) 0.0487(2) Uani 1 1 d . . . . .
Br12 Br 0.41037(7) 1.02906(4) 0.35181(3) 0.04384(19) Uani 1 1 d . . . . .
O1 O 0.3312(4) 0.6825(2) 0.6934(2) 0.0372(11) Uani 1 1 d . . . . .
O2 O 0.1403(4) 0.6807(2) 0.6949(2) 0.0351(11) Uani 1 1 d . . . . .
O3 O 0.3626(4) 0.3456(2) 0.8565(2) 0.0345(11) Uani 1 1 d . . . . .
O4 O 0.1740(4) 0.3526(2) 0.8618(2) 0.0324(10) Uani 1 1 d . . . . .
O5 O 0.5495(4) 0.7841(2) 0.71981(19) 0.0384(11) Uani 1 1 d . . . . .
O6 O 0.7359(4) 0.8163(3) 0.7331(2) 0.0488(13) Uani 1 1 d . . . . .
O7 O 0.8049(3) 0.7912(2) 1.04821(18) 0.0342(11) Uani 1 1 d . . . . .
O8 O 0.6158(4) 0.7849(2) 1.05291(18) 0.0331(10) Uani 1 1 d . . . . .
O9 O 0.5463(4) 0.6481(2) 0.6179(2) 0.0359(11) Uani 1 1 d . . . . .
O10 O 0.7166(4) 0.6070(3) 0.5988(3) 0.0626(17) Uani 1 1 d . . . . .
O11 O 0.5366(4) 0.8123(2) 0.56630(19) 0.0323(10) Uani 1 1 d . . . . .
O12 O 0.7017(4) 0.8476(3) 0.5352(2) 0.0452(12) Uani 1 1 d . . . . .
O13 O 0.5992(9) 0.3680(4) 0.8908(6) 0.053(3) Uani 0.72(2) 1 d D U P A 1
H13 H 0.630(8) 0.380(2) 0.9275(14) 0.080 Uiso 0.72(2) 1 d DR . P A 1
O13A O 0.606(3) 0.3645(10) 0.8641(14) 0.063(9) Uani 0.28(2) 1 d D U P A 2
H13A H 0.653(11) 0.368(3) 0.837(6) 0.094 Uiso 0.28(2) 1 d DR . P A 2
O14 O 0.6249(5) 0.2468(4) 0.9710(2) 0.0756(19) Uani 1 1 d D . . . .
H14 H 0.690(3) 0.269(4) 0.9738(19) 0.113 Uiso 1 1 d DR . . . .
O15 O 0.6850(4) 0.2272(3) 0.8483(3) 0.074(2) Uani 1 1 d D . . . .
H15A H 0.733(4) 0.195(4) 0.865(4) 0.110 Uiso 1 1 d DR . . . .
H15B H 0.724(4) 0.254(4) 0.826(4) 0.110 Uiso 1 1 d DR . . . .
O16 O 0.5458(4) 0.1197(3) 0.8899(3) 0.0541(14) Uani 1 1 d D . . . .
H16A H 0.499(3) 0.0837(17) 0.892(4) 0.081 Uiso 1 1 d DR . . . .
H16B H 0.614(2) 0.100(2) 0.895(4) 0.081 Uiso 1 1 d DR . . . .
O17 O 0.5159(14) 0.3008(6) 0.7665(3) 0.040(3) Uani 0.7 1 d D U P A 2
H17 H 0.555(6) 0.339(2) 0.7595(12) 0.060 Uiso 0.7 1 d DR . P B 2
O18 O 0.512(4) 0.2789(15) 0.7667(7) 0.057(9) Uani 0.3 1 d D U P A 1
H18A H 0.448308 0.267813 0.741882 0.086 Uiso 0.3 1 d GR . P A 1
H18B H 0.565018 0.253932 0.751101 0.086 Uiso 0.3 1 d GR . P A 1
C1 C 0.2401(5) 0.6552(3) 0.7075(3) 0.0220(13) Uani 1 1 d . . . . .
C2 C 0.2514(5) 0.5832(3) 0.7446(3) 0.0209(13) Uani 1 1 d . . . . .
C3 C 0.2780(5) 0.5824(3) 0.8090(3) 0.0230(13) Uani 1 1 d . . . . .
C4 C 0.2811(5) 0.5164(3) 0.8422(3) 0.0219(13) Uani 1 1 d . . . . .
C5 C 0.2608(4) 0.4488(3) 0.8116(2) 0.0183(12) Uani 1 1 d . . . . .
C6 C 0.2384(5) 0.4489(3) 0.7466(3) 0.0232(13) Uani 1 1 d . . . . .
C7 C 0.2345(5) 0.5150(3) 0.7136(3) 0.0249(13) Uani 1 1 d . . . . .
C8 C 0.2652(5) 0.3758(3) 0.8464(3) 0.0212(13) Uani 1 1 d . . . . .
C9 C 0.6433(6) 0.7991(3) 0.7520(3) 0.0296(15) Uani 1 1 d . . . . .
C10 C 0.6468(5) 0.7965(3) 0.8230(2) 0.0208(13) Uani 1 1 d . . . . .
C11 C 0.6386(5) 0.8610(3) 0.8569(3) 0.0233(13) Uani 1 1 d . . . . .
C12 C 0.6567(5) 0.8587(3) 0.9220(3) 0.0213(13) Uani 1 1 d . . . . .
C13 C 0.6785(5) 0.7919(3) 0.9531(2) 0.0211(13) Uani 1 1 d . . . . .
C14 C 0.6802(5) 0.7269(3) 0.9190(3) 0.0255(14) Uani 1 1 d . . . . .
C15 C 0.6651(5) 0.7280(3) 0.8542(3) 0.0292(14) Uani 1 1 d . . . . .
C16 C 0.7018(5) 0.7894(3) 1.0247(3) 0.0224(13) Uani 1 1 d . . . . .
C17 C 0.6097(6) 0.6068(3) 0.5907(3) 0.0332(16) Uani 1 1 d . . . . .
C18 C 0.5501(5) 0.5518(3) 0.5439(3) 0.0321(15) Uani 1 1 d . . . . .
C19 C 0.5221(5) 0.5713(3) 0.4818(3) 0.0322(15) Uani 1 1 d . . . . .
C20 C 0.4740(6) 0.5202(3) 0.4378(3) 0.0357(16) Uani 1 1 d . . . . .
C21 C 0.5999(5) 0.8571(3) 0.5427(3) 0.0241(13) Uani 1 1 d . . . . .
C22 C 0.5461(5) 0.9311(3) 0.5206(3) 0.0209(13) Uani 1 1 d . . . . .
C23 C 0.5071(5) 0.9432(3) 0.4582(3) 0.0273(14) Uani 1 1 d . . . . .
C24 C 0.4617(5) 1.0116(3) 0.4371(3) 0.0240(13) Uani 1 1 d . . . . .
C25 C 0.5871(13) 0.4387(7) 0.8491(9) 0.080(5) Uani 0.72(2) 1 d D U P A 1
H25A H 0.628914 0.431849 0.814095 0.120 Uiso 0.72(2) 1 calc GR . P A 1
H25B H 0.618641 0.480244 0.873161 0.120 Uiso 0.72(2) 1 calc GR . P A 1
H25C H 0.506348 0.447393 0.834451 0.120 Uiso 0.72(2) 1 calc GR . P A 1
C25A C 0.578(3) 0.4429(13) 0.8874(17) 0.055(9) Uani 0.28(2) 1 d D U P A 2
H25D H 0.528997 0.468368 0.855157 0.083 Uiso 0.28(2) 1 calc GR . P A 2
H25E H 0.649763 0.469895 0.897581 0.083 Uiso 0.28(2) 1 calc GR . P A 2
H25F H 0.539747 0.438798 0.923786 0.083 Uiso 0.28(2) 1 calc GR . P A 2
C26 C 0.6280(8) 0.1948(6) 1.0235(4) 0.090(4) Uani 1 1 d D . . . .
H26A H 0.590779 0.149540 1.009075 0.134 Uiso 1 1 calc GR . . . .
H26B H 0.587902 0.215884 1.055310 0.134 Uiso 1 1 calc GR . . . .
H26C H 0.707509 0.185101 1.040323 0.134 Uiso 1 1 calc GR . . . .
C27 C 0.5061(12) 0.2563(7) 0.7103(5) 0.072(4) Uani 0.7 1 d D U P A 2
H27A H 0.528325 0.285151 0.676609 0.107 Uiso 0.7 1 calc GR . P A 2
H27B H 0.427033 0.239990 0.699810 0.107 Uiso 0.7 1 calc GR . P A 2
H27C H 0.556419 0.214170 0.717212 0.107 Uiso 0.7 1 calc GR . P A 2

loop_
_atom_site_aniso_label
_atom_site_aniso_U_11
_atom_site_aniso_U_22
_atom_site_aniso_U_33
_atom_site_aniso_U_23
_atom_site_aniso_U_13
_atom_site_aniso_U_12
Gd1 0.01688(14) 0.01521(14) 0.01481(14) -0.00021(11) 0.00094(10) -0.00007(12)
Gd2 0.01677(14) 0.01723(14) 0.02038(15) 0.00102(12) 0.00253(11) 0.00012(12)
Br1 0.0798(5) 0.0169(3) 0.0361(4) 0.0005(3) -0.0014(4) -0.0079(3)
Br2 0.0885(6) 0.0284(4) 0.0196(3) 0.0050(3) 0.0016(3) -0.0013(4)
Br3 0.0791(6) 0.0229(4) 0.0380(4) -0.0088(3) -0.0088(4) 0.0027(3)
Br4 0.0688(5) 0.0437(4) 0.0189(3) 0.0026(3) 0.0005(3) 0.0115(4)
Br5 0.0680(5) 0.0266(3) 0.0194(3) 0.0057(3) 0.0009(3) 0.0076(3)
Br6 0.1042(7) 0.0267(4) 0.0189(3) -0.0032(3) 0.0010(4) 0.0025(4)
Br7 0.0967(6) 0.0271(4) 0.0392(4) 0.0129(3) 0.0049(4) 0.0116(4)
Br8 0.1169(8) 0.0301(4) 0.0391(4) -0.0096(3) 0.0020(4) 0.0188(4)
Br9 0.0742(6) 0.0265(4) 0.0688(6) -0.0064(4) 0.0113(4) -0.0176(4)
Br10 0.0742(6) 0.0440(5) 0.0568(5) -0.0041(4) -0.0044(4) -0.0110(4)
Br11 0.0764(5) 0.0317(4) 0.0366(4) -0.0057(3) 0.0026(4) 0.0121(4)
Br12 0.0652(5) 0.0387(4) 0.0236(3) 0.0077(3) -0.0086(3) 0.0038(3)
O1 0.035(3) 0.038(3) 0.039(3) 0.017(2) 0.009(2) -0.010(2)
O2 0.035(3) 0.032(3) 0.037(3) 0.014(2) 0.002(2) 0.009(2)
O3 0.029(2) 0.025(2) 0.050(3) 0.011(2) 0.006(2) 0.0072(19)
O4 0.029(2) 0.024(2) 0.045(3) 0.006(2) 0.007(2) -0.0060(19)
O5 0.048(3) 0.040(3) 0.023(2) -0.005(2) -0.012(2) -0.006(2)
O6 0.041(3) 0.076(4) 0.033(3) -0.008(3) 0.019(2) 0.003(3)
O7 0.025(2) 0.050(3) 0.025(2) 0.011(2) -0.0074(19) 0.005(2)
O8 0.031(3) 0.050(3) 0.020(2) 0.009(2) 0.0099(19) 0.001(2)
O9 0.036(3) 0.027(2) 0.045(3) -0.007(2) 0.004(2) 0.010(2)
O10 0.026(3) 0.048(3) 0.112(5) -0.042(3) 0.001(3) -0.006(2)
O11 0.047(3) 0.021(2) 0.032(2) 0.0067(19) 0.018(2) -0.004(2)
O12 0.029(3) 0.043(3) 0.065(3) 0.018(3) 0.012(2) 0.012(2)
O13 0.052(5) 0.029(4) 0.074(7) -0.010(4) -0.008(5) -0.004(3)
O13A 0.062(11) 0.052(10) 0.074(12) 0.003(7) 0.011(8) -0.007(7)
O14 0.052(3) 0.122(6) 0.048(3) 0.008(4) -0.012(3) -0.044(4)
O15 0.037(3) 0.082(5) 0.111(5) 0.059(4) 0.042(3) 0.029(3)
O16 0.036(3) 0.026(3) 0.100(4) 0.001(3) 0.005(3) 0.002(2)
O17 0.051(6) 0.034(5) 0.035(4) 0.019(3) 0.010(3) -0.005(5)
O18 0.080(15) 0.037(14) 0.054(14) -0.017(8) 0.006(8) -0.028(13)
C1 0.030(4) 0.017(3) 0.018(3) 0.005(2) 0.002(3) 0.002(3)
C2 0.023(3) 0.016(3) 0.024(3) 0.010(2) 0.004(2) 0.003(2)
C3 0.027(3) 0.019(3) 0.024(3) -0.002(3) 0.006(3) 0.002(3)
C4 0.024(3) 0.020(3) 0.023(3) 0.006(3) 0.004(2) -0.002(2)
C5 0.014(3) 0.021(3) 0.021(3) 0.007(2) 0.006(2) -0.001(2)
C6 0.024(3) 0.018(3) 0.027(3) -0.001(3) 0.002(3) 0.001(2)
C7 0.027(3) 0.026(3) 0.022(3) 0.002(3) 0.000(3) 0.001(3)
C8 0.025(3) 0.016(3) 0.022(3) 0.001(2) 0.000(3) -0.002(3)
C9 0.040(4) 0.028(4) 0.020(3) -0.005(3) 0.002(3) 0.007(3)
C10 0.022(3) 0.028(3) 0.012(3) 0.002(2) -0.002(2) 0.006(2)
C11 0.023(3) 0.030(3) 0.017(3) 0.005(3) 0.002(2) -0.001(3)
C12 0.027(3) 0.018(3) 0.019(3) -0.002(2) 0.003(2) 0.001(2)
C13 0.017(3) 0.033(3) 0.013(3) 0.000(3) 0.002(2) 0.001(3)
C14 0.030(3) 0.023(3) 0.023(3) 0.011(3) 0.003(3) 0.001(3)
C15 0.035(4) 0.028(3) 0.023(3) -0.005(3) -0.001(3) 0.004(3)
C16 0.025(3) 0.021(3) 0.019(3) 0.004(2) -0.001(3) 0.001(3)
C17 0.028(4) 0.018(3) 0.052(4) -0.009(3) 0.003(3) 0.001(3)
C18 0.020(3) 0.025(3) 0.053(4) -0.015(3) 0.008(3) 0.001(3)
C19 0.028(4) 0.018(3) 0.053(4) -0.011(3) 0.013(3) -0.005(3)
C20 0.033(4) 0.029(4) 0.047(4) -0.006(3) 0.012(3) -0.003(3)
C21 0.026(3) 0.022(3) 0.024(3) 0.002(3) 0.003(3) 0.002(3)
C22 0.020(3) 0.020(3) 0.022(3) 0.011(2) -0.001(2) -0.001(2)
C23 0.030(3) 0.022(3) 0.030(3) 0.006(3) 0.007(3) -0.001(3)
C24 0.027(3) 0.026(3) 0.020(3) 0.007(3) 0.005(2) 0.000(3)
C25 0.068(9) 0.044(6) 0.128(12) 0.019(6) 0.012(8) 0.005(6)
C25A 0.055(15) 0.049(10) 0.062(16) 0.006(9) 0.008(13) -0.010(8)
C26 0.067(6) 0.158(11) 0.039(5) 0.025(6) -0.007(4) -0.010(7)
C27 0.080(8) 0.082(8) 0.055(5) -0.012(5) 0.015(6) -0.015(7)

loop_
_atom_type_symbol
_atom_type_description
_atom_type_scat_dispersion_real
_atom_type_scat_dispersion_imag
_atom_type_scat_source
C C 0.0033 0.0016 'International Tables Vol C Tables 4.2.6.8 and 6.1.1.4'
H H 0.0000 0.0000 'International Tables Vol C Tables 4.2.6.8 and 6.1.1.4'
Br Br -0.2901 2.4595 'International Tables Vol C Tables 4.2.6.8 and 6.1.1.4'
Gd Gd -0.1653 3.9035 'International Tables Vol C Tables 4.2.6.8 and 6.1.1.4'
O O 0.0106 0.0060 'International Tables Vol C Tables 4.2.6.8 and 6.1.1.4'

loop_
_geom_angle_atom_site_label_1
_geom_angle_atom_site_label_2
_geom_angle_atom_site_label_3
_geom_angle
_geom_angle_site_symmetry_1
_geom_angle_site_symmetry_3
_geom_angle_publ_flag
O1 Gd1 O4 91.91(16) . 2_556 ?
O1 Gd1 O7 86.52(16) . 4_575 ?
O4 Gd1 O7 89.15(15) 2_556 4_575 ?
O5 Gd1 O1 86.49(16) . . ?
O5 Gd1 O4 88.19(16) . 2_556 ?
O5 Gd1 O7 172.43(16) . 4_575 ?
O9 Gd1 O1 90.42(17) . . ?
O9 Gd1 O4 176.83(15) . 2_556 ?
O9 Gd1 O5 94.11(16) . . ?
O9 Gd1 O7 88.85(15) . 4_575 ?
O11 Gd1 O1 177.73(15) . . ?
O11 Gd1 O4 87.53(15) . 2_556 ?
O11 Gd1 O5 95.69(16) . . ?
O11 Gd1 O7 91.27(16) . 4_575 ?
O11 Gd1 O9 90.06(16) . . ?
O2 Gd2 O13 146.9(3) 2_546 . ?
O2 Gd2 O13A 136.4(8) 2_546 . ?
O2 Gd2 O14 143.57(18) 2_546 . ?
O2 Gd2 O16 73.07(16) 2_546 . ?
O2 Gd2 O17 77.1(3) 2_546 . ?
O3 Gd2 O2 85.79(15) . 2_546 ?
O3 Gd2 O13 70.8(3) . . ?
O3 Gd2 O13A 72.5(7) . . ?
O3 Gd2 O14 117.0(2) . . ?
O3 Gd2 O15 136.73(17) . . ?
O3 Gd2 O16 151.38(15) . . ?
O3 Gd2 O17 74.6(4) . . ?
O3 Gd2 O18 80.4(11) . . ?
O8 Gd2 O2 83.44(15) 3_667 2_546 ?
O8 Gd2 O3 82.49(15) 3_667 . ?
O8 Gd2 O13 115.0(3) 3_667 . ?
O8 Gd2 O13A 128.4(6) 3_667 . ?
O8 Gd2 O14 72.82(17) 3_667 . ?
O8 Gd2 O15 137.34(17) 3_667 . ?
O8 Gd2 O16 76.24(18) 3_667 . ?
O8 Gd2 O17 150.8(4) 3_667 . ?
O8 Gd2 O18 149.5(12) 3_667 . ?
O13A Gd2 O17 61.1(8) . . ?
O14 Gd2 O13 69.4(3) . . ?
O14 Gd2 O13A 79.6(8) . . ?
O14 Gd2 O16 74.7(2) . . ?
O14 Gd2 O17 134.1(4) . . ?
O15 Gd2 O2 110.4(2) . 2_546 ?
O15 Gd2 O13 75.4(3) . . ?
O15 Gd2 O13A 68.4(7) . . ?
O15 Gd2 O14 73.3(2) . . ?
O15 Gd2 O16 70.37(18) . . ?
O15 Gd2 O17 70.8(4) . . ?
O15 Gd2 O18 69.1(13) . . ?
O16 Gd2 O13 135.9(3) . . ?
O16 Gd2 O13A 136.1(7) . . ?
O16 Gd2 O17 117.5(3) . . ?
O18 Gd2 O2 70.3(9) . 2_546 ?
O18 Gd2 O13 82.7(8) . . ?
O18 Gd2 O14 137.7(12) . . ?
O18 Gd2 O16 109.2(8) . . ?
C1 O1 Gd1 154.0(4) . . ?
C1 O2 Gd2 149.9(4) . 2_556 ?
C8 O3 Gd2 157.8(4) . . ?
C8 O4 Gd1 144.4(4) . 2_546 ?
C9 O5 Gd1 153.9(4) . . ?
C16 O7 Gd1 144.9(4) . 4_676 ?
C16 O8 Gd2 159.1(4) . 3_667 ?
C17 O9 Gd1 156.3(4) . . ?
C21 O11 Gd1 165.4(4) . . ?
C25 O13 Gd2 127.9(9) . . ?
C25A O13A Gd2 128.7(17) . . ?
C26 O14 Gd2 130.0(5) . . ?
C27 O17 Gd2 123.5(8) . . ?
O1 C1 O2 126.5(5) . . ?
O1 C1 C2 117.0(5) . . ?
O2 C1 C2 116.5(5) . . ?
C3 C2 C1 121.9(5) . . ?
C3 C2 C7 117.9(5) . . ?
C7 C2 C1 120.2(5) . . ?
C2 C3 Br1 118.1(4) . . ?
C2 C3 C4 120.9(5) . . ?
C4 C3 Br1 120.9(4) . . ?
C3 C4 Br2 120.5(4) . . ?
C3 C4 C5 121.2(5) . . ?
C5 C4 Br2 118.3(4) . . ?
C4 C5 C8 122.5(5) . . ?
C6 C5 C4 118.2(5) . . ?
C6 C5 C8 119.3(5) . . ?
C5 C6 Br3 117.8(4) . . ?
C7 C6 Br3 121.7(4) . . ?
C7 C6 C5 120.4(5) . . ?
C2 C7 Br4 117.5(4) . . ?
C6 C7 Br4 121.2(4) . . ?
C6 C7 C2 121.3(5) . . ?
O3 C8 C5 116.1(5) . . ?
O4 C8 O3 126.4(5) . . ?
O4 C8 C5 117.5(5) . . ?
O5 C9 C10 117.4(6) . . ?
O6 C9 O5 127.1(6) . . ?
O6 C9 C10 115.5(5) . . ?
C11 C10 C9 120.6(5) . . ?
C11 C10 C15 120.2(5) . . ?
C15 C10 C9 119.1(5) . . ?
C10 C11 Br5 118.6(4) . . ?
C10 C11 C12 119.7(5) . . ?
C12 C11 Br5 121.7(4) . . ?
C11 C12 Br6 119.8(4) . . ?
C13 C12 Br6 119.8(4) . . ?
C13 C12 C11 120.5(5) . . ?
C12 C13 C14 119.7(5) . . ?
C12 C13 C16 120.6(5) . . ?
C14 C13 C16 119.7(5) . . ?
C13 C14 Br7 118.1(4) . . ?
C15 C14 Br7 121.0(5) . . ?
C15 C14 C13 120.9(5) . . ?
C10 C15 Br8 119.1(4) . . ?
C14 C15 Br8 122.0(5) . . ?
C14 C15 C10 118.9(5) . . ?
O7 C16 O8 126.6(5) . . ?
O7 C16 C13 116.4(5) . . ?
O8 C16 C13 117.0(5) . . ?
O9 C17 C18 117.6(5) . . ?
O10 C17 O9 125.1(6) . . ?
O10 C17 C18 117.3(6) . . ?
C19 C18 C17 120.3(6) . . ?
C19 C18 C20 118.8(6) . 3_666 ?
C20 C18 C17 120.8(6) 3_666 . ?
C18 C19 Br9 118.4(5) . . ?
C18 C19 C20 120.9(6) . . ?
C20 C19 Br9 120.6(5) . . ?
C18 C20 Br10 118.1(5) 3_666 . ?
C19 C20 Br10 121.6(5) . . ?
C19 C20 C18 120.2(6) . 3_666 ?
O11 C21 C22 117.5(5) . . ?
O12 C21 O11 126.3(6) . . ?
O12 C21 C22 116.2(5) . . ?
C23 C22 C21 120.7(5) . . ?
C23 C22 C24 118.7(5) . 3_676 ?
C24 C22 C21 120.6(5) 3_676 . ?
C22 C23 Br11 118.3(4) . . ?
C22 C23 C24 121.2(5) . . ?
C24 C23 Br11 120.4(4) . . ?
C22 C24 Br12 118.4(4) 3_676 . ?
C22 C24 C23 120.0(5) 3_676 . ?
C23 C24 Br12 121.6(5) . . ?

loop_
_geom_bond_atom_site_label_1
_geom_bond_atom_site_label_2
_geom_bond_distance
_geom_bond_site_symmetry_2
_geom_bond_publ_flag
Gd1 O1 2.287(4) . ?
Gd1 O4 2.310(4) 2_556 ?
Gd1 O5 2.267(4) . ?
Gd1 O7 2.311(4) 4_575 ?
Gd1 O9 2.247(4) . ?
Gd1 O11 2.243(4) . ?
Gd2 O2 2.358(4) 2_546 ?
Gd2 O3 2.326(4) . ?
Gd2 O8 2.315(4) 3_667 ?
Gd2 O13 2.455(7) . ?
Gd2 O13A 2.449(15) . ?
Gd2 O14 2.445(5) . ?
Gd2 O15 2.334(5) . ?
Gd2 O16 2.447(5) . ?
Gd2 O17 2.487(7) . ?
Gd2 O18 2.356(11) . ?
Br1 C3 1.901(6) . ?
Br2 C4 1.893(6) . ?
Br3 C6 1.895(6) . ?
Br4 C7 1.897(6) . ?
Br5 C11 1.892(6) . ?
Br6 C12 1.897(5) . ?
Br7 C14 1.899(6) . ?
Br8 C15 1.880(6) . ?
Br9 C19 1.902(6) . ?
Br10 C20 1.893(7) . ?
Br11 C23 1.898(6) . ?
Br12 C24 1.888(6) . ?
O1 C1 1.240(7) . ?
O2 C1 1.241(7) . ?
O3 C8 1.248(7) . ?
O4 C8 1.224(7) . ?
O5 C9 1.240(7) . ?
O6 C9 1.238(8) . ?
O7 C16 1.235(7) . ?
O8 C16 1.239(7) . ?
O9 C17 1.252(7) . ?
O10 C17 1.227(7) . ?
O11 C21 1.248(7) . ?
O12 C21 1.224(7) . ?
O13 C25 1.563(13) . ?
O13A C25A 1.554(19) . ?
O14 C26 1.473(9) . ?
O17 C27 1.453(10) . ?
C1 C2 1.529(7) . ?
C2 C3 1.387(8) . ?
C2 C7 1.407(8) . ?
C3 C4 1.394(8) . ?
C4 C5 1.397(8) . ?
C5 C6 1.396(8) . ?
C5 C8 1.520(7) . ?
C6 C7 1.392(8) . ?
C9 C10 1.532(8) . ?
C10 C11 1.390(8) . ?
C10 C15 1.416(8) . ?
C11 C12 1.396(8) . ?
C12 C13 1.392(8) . ?
C13 C14 1.392(8) . ?
C13 C16 1.536(8) . ?
C14 C15 1.390(8) . ?
C17 C18 1.519(8) . ?
C18 C19 1.385(9) . ?
C18 C20 1.402(9) 3_666 ?
C19 C20 1.392(9) . ?
C21 C22 1.530(8) . ?
C22 C23 1.383(8) . ?
C22 C24 1.395(8) 3_676 ?
C23 C24 1.399(8) . ?

loop_
_geom_hbond_atom_site_label_D
_geom_hbond_atom_site_label_H
_geom_hbond_atom_site_label_A
_geom_hbond_distance_DH
_geom_hbond_distance_HA
_geom_hbond_distance_DA
_geom_hbond_angle_DHA
_geom_hbond_site_symmetry_A
_geom_hbond_publ_flag
O13 H13 O12 0.854(10) 2.09(8) 2.653(11) 123(9) 2_646 yes
O13A H13A O6 0.852(10) 2.32(3) 3.09(3) 151(3) 2_646 yes
O14 H14 O12 0.854(10) 1.92(2) 2.732(7) 158(6) 2_646 yes
O15 H15A O10 0.85(2) 1.84(3) 2.647(7) 158(6) 2_646 yes
O15 H15B O6 0.85(2) 1.82(3) 2.643(7) 163(6) 2_646 yes
O16 H16B O10 0.86(2) 1.95(3) 2.740(7) 151(4) 2_646 yes
